data_7106806
loop_
_publ_author_name
'John Davenport'
'Osama Musa'
'Martin Paterson'
'Marc-Oliver Piepenbrock'
'Katharina Fucke'
'Jonathan Steed'

_publ_section_title
;
 A simple chemical model for clathrate hydrate inhibition by
 polyvinylcaprolactam
;
_journal_name_full Chem.Commun.
_journal_page_first 9891
_journal_paper_doi 10.1039/c1cc13556b
_journal_volume 47
_journal_year 2011
_chemical_formula_sum 'C16 H26 N2 O2'
_chemical_formula_weight 278.39
_chemical_name_common 'Unsat Dimer from acetone'
_chemical_name_systematic
;
?
;
_space_group_IT_number 2
_symmetry_cell_setting triclinic
_symmetry_space_group_name_Hall '-P 1'
_symmetry_space_group_name_H-M 'P -1'
_atom_sites_solution_hydrogens geom
_atom_sites_solution_primary direct
_atom_sites_solution_secondary difmap
_audit_creation_method SHELXL-97
_cell_angle_alpha 109.100(10)
_cell_angle_beta 98.253(11)
_cell_angle_gamma 91.170(8)
_cell_formula_units_Z 2
_cell_length_a 6.6087(14)
_cell_length_b 9.292(2)
_cell_length_c 13.114(3)
_cell_measurement_temperature 120(2)
_cell_volume 751.1(3)
_computing_cell_refinement SAINT
_computing_data_collection 'Bruker Software'
_computing_data_reduction SAINT
_computing_molecular_graphics X-Seed
_computing_publication_material X-Seed
_computing_structure_refinement 'SHELXL-97 (Sheldrick, 1997)'
_computing_structure_solution 'SHELXS-97 (Sheldrick, 1990)'
_diffrn_ambient_temperature 120(2)
_diffrn_measured_fraction_theta_full 1.000
_diffrn_measured_fraction_theta_max 1.000
_diffrn_radiation_monochromator graphite
_diffrn_radiation_source 'fine-focus sealed tube'
_diffrn_radiation_type MoK\a
_diffrn_radiation_wavelength 0.71073
_diffrn_reflns_av_R_equivalents 0.0312
_diffrn_reflns_av_sigmaI/netI 0.0361
_diffrn_reflns_limit_h_max 8
_diffrn_reflns_limit_h_min -8
_diffrn_reflns_limit_k_max 12
_diffrn_reflns_limit_k_min -12
_diffrn_reflns_limit_l_max 17
_diffrn_reflns_limit_l_min -17
_diffrn_reflns_number 9698
_diffrn_reflns_theta_full 27.50
_diffrn_reflns_theta_max 27.50
_diffrn_reflns_theta_min 1.66
_exptl_absorpt_coefficient_mu 0.081
_exptl_absorpt_correction_type empirical
_exptl_crystal_colour colourless
_exptl_crystal_density_diffrn 1.231
_exptl_crystal_density_method 'not measured'
_exptl_crystal_F_000 304
_exptl_crystal_size_max 0.2
_exptl_crystal_size_mid 0.15
_exptl_crystal_size_min 0.1
_refine_diff_density_max 0.319
_refine_diff_density_min -0.219
_refine_diff_density_rms 0.048
_refine_ls_extinction_method none
_refine_ls_goodness_of_fit_ref 1.007
_refine_ls_hydrogen_treatment constr
_refine_ls_matrix_type full
_refine_ls_number_parameters 181
_refine_ls_number_reflns 3445
_refine_ls_number_restraints 0
_refine_ls_restrained_S_all 1.007
_refine_ls_R_factor_all 0.0621
_refine_ls_R_factor_gt 0.0436
_refine_ls_shift/su_max 0.000
_refine_ls_shift/su_mean 0.000
_refine_ls_structure_factor_coef Fsqd
_refine_ls_weighting_details 'calc w=1/[\s^2^(Fo^2^)+(0.0664P)^2^+0.1483P] where P=(Fo^2^+2Fc^2^)/3'
_refine_ls_weighting_scheme calc
_refine_ls_wR_factor_gt 0.1111
_refine_ls_wR_factor_ref 0.1229
_reflns_number_gt 2598
_reflns_number_total 3445
_reflns_threshold_expression >2sigma(I)
_cod_data_source_file c1cc13556b.txt
_cod_data_source_block JDIMER
_cod_original_sg_symbol_H-M P-1
_cod_database_code 7106806

loop_
_symmetry_equiv_pos_as_xyz
'x, y, z'
'-x, -y, -z'

loop_
_atom_site_label
_atom_site_type_symbol
_atom_site_fract_x
_atom_site_fract_y
_atom_site_fract_z
_atom_site_U_iso_or_equiv
_atom_site_adp_type
_atom_site_occupancy
_atom_site_symmetry_multiplicity
_atom_site_calc_flag
_atom_site_refinement_flags
_atom_site_disorder_assembly
_atom_site_disorder_group
O1 O 0.31438(15) 0.75724(11) 0.34497(9) 0.0272(2) Uani 1 1 d . . .
O2 O -0.17986(15) 0.13744(12) 0.22419(9) 0.0306(3) Uani 1 1 d . . .
N3 N 0.15195(17) 0.08885(13) 0.20804(10) 0.0211(3) Uani 1 1 d . . .
N4 N 0.51247(17) 0.56201(12) 0.34764(9) 0.0201(3) Uani 1 1 d . . .
C5 C 0.3818(2) 0.30515(15) 0.21828(12) 0.0218(3) Uani 1 1 d . . .
H5 H 0.4917 0.2441 0.2063 0.026 Uiso 1 1 calc R . .
C6 C 0.2005(2) 0.24262(15) 0.22050(11) 0.0208(3) Uani 1 1 d . . .
H6 H 0.0943 0.3074 0.2315 0.025 Uiso 1 1 calc R . .
C7 C -0.0964(2) -0.11987(16) 0.19582(12) 0.0248(3) Uani 1 1 d . . .
H7A H -0.2309 -0.1312 0.2149 0.030 Uiso 1 1 calc R . .
H7B H 0.0026 -0.1512 0.2451 0.030 Uiso 1 1 calc R . .
C8 C 0.4131(2) 0.47244(15) 0.23472(11) 0.0215(3) Uani 1 1 d . . .
H8 H 0.2777 0.5105 0.2226 0.026 Uiso 1 1 calc R . .
C9 C 0.5635(2) 0.80045(16) 0.50486(12) 0.0236(3) Uani 1 1 d . . .
H9A H 0.5756 0.7392 0.5525 0.028 Uiso 1 1 calc R . .
H9B H 0.4832 0.8855 0.5359 0.028 Uiso 1 1 calc R . .
C10 C 0.8981(2) 0.60008(16) 0.40059(12) 0.0241(3) Uani 1 1 d . . .
H10A H 1.0117 0.5365 0.4042 0.029 Uiso 1 1 calc R . .
H10B H 0.8925 0.6243 0.3337 0.029 Uiso 1 1 calc R . .
C11 C -0.0938(2) -0.22502(17) 0.07788(13) 0.0281(3) Uani 1 1 d . . .
H11A H -0.1799 -0.3173 0.0641 0.034 Uiso 1 1 calc R . .
H11B H -0.1532 -0.1741 0.0281 0.034 Uiso 1 1 calc R . .
C12 C 0.6987(2) 0.50799(16) 0.39461(12) 0.0226(3) Uani 1 1 d . . .
H12A H 0.7095 0.4024 0.3512 0.027 Uiso 1 1 calc R . .
H12B H 0.6847 0.5107 0.4678 0.027 Uiso 1 1 calc R . .
C13 C 0.7788(2) 0.86238(16) 0.50051(12) 0.0251(3) Uani 1 1 d . . .
H13A H 0.7727 0.8926 0.4361 0.030 Uiso 1 1 calc R . .
H13B H 0.8193 0.9529 0.5640 0.030 Uiso 1 1 calc R . .
C14 C -0.0469(2) 0.04591(16) 0.21126(11) 0.0225(3) Uani 1 1 d . . .
C15 C 0.4526(2) 0.70443(15) 0.39319(12) 0.0209(3) Uani 1 1 d . . .
C16 C 0.9411(2) 0.74838(16) 0.49762(12) 0.0262(3) Uani 1 1 d . . .
H16A H 0.9536 0.7238 0.5646 0.031 Uiso 1 1 calc R . .
H16B H 1.0718 0.7964 0.4960 0.031 Uiso 1 1 calc R . .
C17 C 0.3087(2) -0.02287(16) 0.18736(13) 0.0244(3) Uani 1 1 d . . .
H17A H 0.3095 -0.0793 0.2379 0.029 Uiso 1 1 calc R . .
H17B H 0.4422 0.0314 0.2017 0.029 Uiso 1 1 calc R . .
C18 C 0.5365(2) 0.49937(18) 0.15207(13) 0.0295(3) Uani 1 1 d . . .
H18A H 0.5531 0.6069 0.1643 0.044 Uiso 1 1 calc R . .
H18B H 0.4652 0.4481 0.0794 0.044 Uiso 1 1 calc R . .
H18C H 0.6687 0.4600 0.1605 0.044 Uiso 1 1 calc R . .
C19 C 0.2741(2) -0.13550(18) 0.07084(14) 0.0312(4) Uani 1 1 d . . .
H19A H 0.4041 -0.1752 0.0532 0.037 Uiso 1 1 calc R . .
H19B H 0.2265 -0.0814 0.0210 0.037 Uiso 1 1 calc R . .
C20 C 0.1190(2) -0.26969(17) 0.05259(14) 0.0319(4) Uani 1 1 d . . .
H20A H 0.1056 -0.3354 -0.0231 0.038 Uiso 1 1 calc R . .
H20B H 0.1730 -0.3287 0.0978 0.038 Uiso 1 1 calc R . .

loop_
_atom_site_aniso_label
_atom_site_aniso_U_11
_atom_site_aniso_U_22
_atom_site_aniso_U_33
_atom_site_aniso_U_23
_atom_site_aniso_U_13
_atom_site_aniso_U_12
O1 0.0242(5) 0.0255(5) 0.0320(6) 0.0102(4) 0.0026(4) 0.0078(4)
O2 0.0178(5) 0.0274(6) 0.0436(7) 0.0072(5) 0.0064(5) 0.0045(4)
N3 0.0157(6) 0.0185(6) 0.0289(7) 0.0076(5) 0.0036(5) 0.0027(4)
N4 0.0189(6) 0.0180(6) 0.0228(6) 0.0067(5) 0.0017(5) 0.0029(4)
C5 0.0189(7) 0.0209(7) 0.0246(7) 0.0067(5) 0.0023(5) 0.0036(5)
C6 0.0206(7) 0.0196(7) 0.0214(7) 0.0061(5) 0.0020(5) 0.0042(5)
C7 0.0196(7) 0.0262(7) 0.0278(8) 0.0084(6) 0.0034(6) -0.0017(5)
C8 0.0191(7) 0.0212(7) 0.0233(7) 0.0075(5) 0.0009(5) 0.0006(5)
C9 0.0253(7) 0.0204(7) 0.0251(7) 0.0062(5) 0.0068(6) 0.0050(5)
C10 0.0185(7) 0.0243(7) 0.0287(8) 0.0077(6) 0.0036(6) 0.0049(5)
C11 0.0266(7) 0.0243(7) 0.0300(8) 0.0063(6) 0.0007(6) -0.0012(6)
C12 0.0208(7) 0.0201(7) 0.0263(7) 0.0079(5) 0.0005(5) 0.0042(5)
C13 0.0266(8) 0.0195(7) 0.0270(8) 0.0046(6) 0.0045(6) 0.0009(6)
C14 0.0186(7) 0.0248(7) 0.0223(7) 0.0055(5) 0.0026(5) 0.0024(5)
C15 0.0183(6) 0.0204(7) 0.0269(7) 0.0100(5) 0.0074(5) 0.0029(5)
C16 0.0211(7) 0.0256(7) 0.0288(8) 0.0057(6) 0.0024(6) -0.0004(6)
C17 0.0158(6) 0.0224(7) 0.0368(8) 0.0119(6) 0.0045(6) 0.0049(5)
C18 0.0307(8) 0.0310(8) 0.0262(8) 0.0088(6) 0.0050(6) -0.0034(6)
C19 0.0295(8) 0.0287(8) 0.0381(9) 0.0112(7) 0.0128(7) 0.0092(6)
C20 0.0324(8) 0.0258(8) 0.0330(9) 0.0031(6) 0.0067(7) 0.0049(6)

loop_
_atom_type_symbol
_atom_type_description
_atom_type_scat_dispersion_real
_atom_type_scat_dispersion_imag
_atom_type_scat_source
C C 0.0033 0.0016 'International Tables Vol C Tables 4.2.6.8 and 6.1.1.4'
H H 0.0000 0.0000 'International Tables Vol C Tables 4.2.6.8 and 6.1.1.4'
N N 0.0061 0.0033 'International Tables Vol C Tables 4.2.6.8 and 6.1.1.4'
O O 0.0106 0.0060 'International Tables Vol C Tables 4.2.6.8 and 6.1.1.4'

loop_
_geom_angle_atom_site_label_1
_geom_angle_atom_site_label_2
_geom_angle_atom_site_label_3
_geom_angle
_geom_angle_site_symmetry_1
_geom_angle_site_symmetry_3
_geom_angle_publ_flag
C14 N3 C6 118.12(11) . . ?
C14 N3 C17 121.45(11) . . ?
C6 N3 C17 120.37(11) . . ?
C15 N4 C12 122.18(12) . . ?
C15 N4 C8 117.80(11) . . ?
C12 N4 C8 118.58(11) . . ?
C6 C5 C8 121.44(13) . . ?
C5 C6 N3 127.01(13) . . ?
C14 C7 C11 112.54(12) . . ?
N4 C8 C5 112.31(11) . . ?
N4 C8 C18 110.04(11) . . ?
C5 C8 C18 111.44(12) . . ?
C15 C9 C13 112.37(12) . . ?
C16 C10 C12 114.62(12) . . ?
C20 C11 C7 114.37(12) . . ?
N4 C12 C10 114.74(11) . . ?
C16 C13 C9 113.74(12) . . ?
O2 C14 N3 121.67(13) . . ?
O2 C14 C7 121.08(13) . . ?
N3 C14 C7 117.24(12) . . ?
O1 C15 N4 121.74(13) . . ?
O1 C15 C9 120.18(12) . . ?
N4 C15 C9 118.07(12) . . ?
C13 C16 C10 114.53(12) . . ?
N3 C17 C19 113.32(12) . . ?
C17 C19 C20 113.69(13) . . ?
C11 C20 C19 114.97(13) . . ?

loop_
_geom_bond_atom_site_label_1
_geom_bond_atom_site_label_2
_geom_bond_distance
_geom_bond_site_symmetry_2
_geom_bond_publ_flag
O1 C15 1.2372(17) . ?
O2 C14 1.2258(17) . ?
N3 C14 1.3763(18) . ?
N3 C6 1.4087(17) . ?
N3 C17 1.4711(17) . ?
N4 C15 1.3552(18) . ?
N4 C12 1.4684(17) . ?
N4 C8 1.4861(18) . ?
C5 C6 1.3289(19) . ?
C5 C8 1.5034(19) . ?
C7 C14 1.509(2) . ?
C7 C11 1.538(2) . ?
C8 C18 1.525(2) . ?
C9 C15 1.513(2) . ?
C9 C13 1.539(2) . ?
C10 C16 1.527(2) . ?
C10 C12 1.534(2) . ?
C11 C20 1.525(2) . ?
C13 C16 1.519(2) . ?
C17 C19 1.525(2) . ?
C19 C20 1.532(2) . ?
